data_7217173
loop_
_publ_author_name
'Chen, Xiao'
'He, Sha'
'Chen, Feiyan'
'Feng, Yunlong'

_publ_section_title
;
 Synthesis, characterization, and luminescence modulation of a rare
 barium-tetracarboxylate framework with I2O1connectivity
;
_journal_issue 37
_journal_name_full CrystEngComm
_journal_page_first 8706
_journal_paper_doi 10.1039/C4CE01059K
_journal_volume 16
_journal_year 2014
_chemical_formula_moiety 'C154 H214 Ba5 N12 O65'
_chemical_formula_sum 'C154 H214 Ba5 N12 O65'
_chemical_formula_weight 3960.07
_chemical_name_common '[Ba~5~(L)~3~(H~2~O)~6~].25H~2~O.10DMF.2Me~2~NH~2~^+^'
_chemical_name_systematic
; 
 ? 
;
_space_group_IT_number 175
_symmetry_cell_setting hexagonal
_symmetry_space_group_name_Hall '-P 6'
_symmetry_space_group_name_H-M 'P 6/m'
_atom_sites_solution_hydrogens geom
_atom_sites_solution_primary direct
_atom_sites_solution_secondary difmap
_audit_creation_method SHELXL-97
_cell_angle_alpha 90.00
_cell_angle_beta 90.00
_cell_angle_gamma 120.00
_cell_formula_units_Z 1
_cell_length_a 15.0263(3)
_cell_length_b 15.0263(3)
_cell_length_c 17.6363(6)
_cell_measurement_reflns_used 2685
_cell_measurement_temperature 296(2)
_cell_measurement_theta_max 27.48
_cell_measurement_theta_min 1.94
_cell_volume 3448.60(15)
_computing_cell_refinement 'Siemens SMART & SAINT'
_computing_data_collection 'Siemens SMART'
_computing_data_reduction 'Siemens XPREP'
_computing_molecular_graphics 'Bruker SHELXTL'
_computing_publication_material 'Bruker SHELXTL'
_computing_structure_refinement 'SHELXL-97 (Sheldrick, 1997)'
_computing_structure_solution 'SHELXS-97 (Sheldrick, 1990)'
_diffrn_ambient_temperature 296(2)
_diffrn_measured_fraction_theta_full 0.980
_diffrn_measured_fraction_theta_max 0.980
_diffrn_measurement_device_type 'Bruker SMART APEX-II diffractometer'
_diffrn_measurement_method '\w scans'
_diffrn_radiation_monochromator graphite
_diffrn_radiation_source 'fine-focus sealed tube'
_diffrn_radiation_type MoK\a
_diffrn_radiation_wavelength 0.71073
_diffrn_reflns_av_R_equivalents 0.0779
_diffrn_reflns_av_sigmaI/netI 0.0640
_diffrn_reflns_limit_h_max 16
_diffrn_reflns_limit_h_min -19
_diffrn_reflns_limit_k_max 19
_diffrn_reflns_limit_k_min -19
_diffrn_reflns_limit_l_max 22
_diffrn_reflns_limit_l_min -22
_diffrn_reflns_number 25665
_diffrn_reflns_theta_full 27.48
_diffrn_reflns_theta_max 27.48
_diffrn_reflns_theta_min 1.94
_diffrn_standards_decay_% none
_diffrn_standards_interval_count none
_diffrn_standards_interval_time none
_diffrn_standards_number none
_exptl_absorpt_coefficient_mu 1.522
_exptl_absorpt_correction_T_max 0.763
_exptl_absorpt_correction_T_min 0.733
_exptl_absorpt_correction_type empirical
_exptl_crystal_colour colourless
_exptl_crystal_density_diffrn 1.907
_exptl_crystal_density_method 'not measured'
_exptl_crystal_description block
_exptl_crystal_F_000 2022
_exptl_crystal_size_max 0.211
_exptl_crystal_size_mid 0.195
_exptl_crystal_size_min 0.178
_platon_squeeze_details
;
The unit cell contains twenty-five water and ten dmf molecules and two Me2NH2+ 
which have been treated
as a diffuse contribution to the overall scattering without specific atom
positions by SQUEEZE/PLATON.
;
_refine_diff_density_max 1.429
_refine_diff_density_min -1.301
_refine_diff_density_rms 0.169
_refine_ls_extinction_method none
_refine_ls_goodness_of_fit_ref 1.000
_refine_ls_hydrogen_treatment constr
_refine_ls_matrix_type full
_refine_ls_number_parameters 124
_refine_ls_number_reflns 2685
_refine_ls_number_restraints 0
_refine_ls_restrained_S_all 1.000
_refine_ls_R_factor_all 0.0772
_refine_ls_R_factor_gt 0.0504
_refine_ls_shift/su_max 0.000
_refine_ls_shift/su_mean 0.000
_refine_ls_structure_factor_coef Fsqd
_refine_ls_weighting_details 'calc w=1/[\s^2^(Fo^2^)+(0.1199P)^2^+0.0000P] where P=(Fo^2^+2Fc^2^)/3'
_refine_ls_weighting_scheme calc
_refine_ls_wR_factor_gt 0.1651
_refine_ls_wR_factor_ref 0.1785
_reflns_number_gt 1973
_reflns_number_total 2685
_reflns_threshold_expression >2sigma(I)
_cod_data_source_file c4ce01059k2.cif
_cod_data_source_block dp
_cod_depositor_comments 'Adding full bibliography for 7217173.cif.'
_cod_original_cell_volume 3448.59(15)
_cod_database_code 7217173

loop_
_symmetry_equiv_pos_as_xyz
'x, y, z'
'x-y, x, z'
'-y, x-y, z'
'-x, -y, z'
'-x+y, -x, z'
'y, -x+y, z'
'-x, -y, -z'
'-x+y, -x, -z'
'y, -x+y, -z'
'x, y, -z'
'x-y, x, -z'
'-y, x-y, -z'

loop_
_atom_site_label
_atom_site_type_symbol
_atom_site_fract_x
_atom_site_fract_y
_atom_site_fract_z
_atom_site_U_iso_or_equiv
_atom_site_adp_type
_atom_site_occupancy
_atom_site_symmetry_multiplicity
_atom_site_calc_flag
_atom_site_refinement_flags
Ba1 Ba 0.5000 0.0000 0.0000 0.0317(3) Uani 1 4 d S
Ba2 Ba 0.6667 0.3333 0.0000 0.0280(3) Uani 1 6 d S
O1 O 0.5314(4) 0.1730(3) 0.0921(3) 0.0416(11) Uani 1 1 d .
O2 O 0.3966(4) 0.0235(4) 0.1245(3) 0.0601(16) Uani 1 1 d .
O1W O 0.7080(6) 0.1613(6) 0.0000 0.067(2) Uani 1 2 d S
H1WA H 0.7401 0.1608 -0.0395 0.080 Uiso 0.50 1 d PR
C1 C 0.4922(6) 0.4467(6) 0.5000 0.0246(16) Uani 1 2 d S
C2 C 0.4830(5) 0.3938(5) 0.4325(3) 0.0280(13) Uani 1 1 d .
H2A H 0.4867 0.4261 0.3867 0.034 Uiso 1 1 calc R
C3 C 0.4686(5) 0.2959(5) 0.4310(3) 0.0265(12) Uani 1 1 d .
C4 C 0.4610(7) 0.2465(6) 0.5000 0.0279(17) Uani 1 2 d S
H4A H 0.4507 0.1801 0.5000 0.034 Uiso 1 2 calc SR
C7 C 0.4633(5) 0.2463(4) 0.3564(3) 0.0265(12) Uani 1 1 d .
C8 C 0.4099(5) 0.1397(5) 0.3460(3) 0.0333(14) Uani 1 1 d .
H8A H 0.3754 0.0970 0.3867 0.040 Uiso 1 1 calc R
C9 C 0.4077(5) 0.0968(5) 0.2759(4) 0.0347(14) Uani 1 1 d .
H9A H 0.3721 0.0257 0.2701 0.042 Uiso 1 1 calc R
C10 C 0.4591(5) 0.1603(5) 0.2134(3) 0.0269(12) Uani 1 1 d .
C11 C 0.5117(5) 0.2652(5) 0.2237(3) 0.0307(13) Uani 1 1 d .
H11A H 0.5460 0.3079 0.1829 0.037 Uiso 1 1 calc R
C12 C 0.5146(5) 0.3083(5) 0.2940(3) 0.0310(13) Uani 1 1 d .
H12A H 0.5512 0.3793 0.2996 0.037 Uiso 1 1 calc R
C13 C 0.4611(5) 0.1159(5) 0.1382(3) 0.0319(13) Uani 1 1 d .

loop_
_atom_site_aniso_label
_atom_site_aniso_U_11
_atom_site_aniso_U_22
_atom_site_aniso_U_33
_atom_site_aniso_U_23
_atom_site_aniso_U_13
_atom_site_aniso_U_12
Ba1 0.0564(5) 0.0251(4) 0.0149(3) 0.000 0.000 0.0214(4)
Ba2 0.0309(4) 0.0309(4) 0.0223(4) 0.000 0.000 0.01544(18)
O1 0.062(3) 0.035(2) 0.022(2) -0.0016(18) 0.010(2) 0.019(2)
O2 0.060(3) 0.046(3) 0.042(3) -0.020(2) 0.016(2) 0.002(3)
O1W 0.049(5) 0.042(4) 0.106(7) 0.000 0.000 0.020(4)
C1 0.031(4) 0.027(4) 0.018(3) 0.000 0.000 0.016(3)
C2 0.040(3) 0.034(3) 0.015(3) 0.002(2) 0.003(2) 0.022(3)
C3 0.037(3) 0.032(3) 0.016(2) -0.002(2) 0.000(2) 0.021(3)
C4 0.045(5) 0.024(4) 0.019(4) 0.000 0.000 0.021(4)
C7 0.035(3) 0.031(3) 0.016(2) -0.002(2) -0.001(2) 0.018(3)
C8 0.047(4) 0.026(3) 0.022(3) 0.002(2) 0.008(3) 0.015(3)
C9 0.046(4) 0.026(3) 0.027(3) -0.004(2) 0.005(3) 0.014(3)
C10 0.035(3) 0.031(3) 0.018(3) -0.003(2) 0.002(2) 0.019(3)
C11 0.040(3) 0.029(3) 0.020(3) 0.002(2) 0.005(2) 0.015(3)
C12 0.043(4) 0.025(3) 0.023(3) 0.001(2) 0.005(2) 0.015(3)
C13 0.040(3) 0.031(3) 0.023(3) -0.004(2) 0.001(2) 0.017(3)

loop_
_atom_type_symbol
_atom_type_description
_atom_type_scat_dispersion_real
_atom_type_scat_dispersion_imag
_atom_type_scat_source
C C 0.0033 0.0016 'International Tables Vol C Tables 4.2.6.8 and 6.1.1.4'
H H 0.0000 0.0000 'International Tables Vol C Tables 4.2.6.8 and 6.1.1.4'
Ba Ba -0.3244 2.2819 'International Tables Vol C Tables 4.2.6.8 and 6.1.1.4'
O O 0.0106 0.0060 'International Tables Vol C Tables 4.2.6.8 and 6.1.1.4'
N N 0.0061 0.0033 'International Tables Vol C Tables 4.2.6.8 and 6.1.1.4'

loop_
_geom_angle_atom_site_label_1
_geom_angle_atom_site_label_2
_geom_angle_atom_site_label_3
_geom_angle
_geom_angle_site_symmetry_1
_geom_angle_site_symmetry_3
O2 Ba1 O2 102.6(3) 4_655 7_655
O2 Ba1 O2 180.0(3) 4_655 10
O2 Ba1 O2 77.4(3) 7_655 10
O2 Ba1 O2 77.4(3) 4_655 .
O2 Ba1 O2 180.0(3) 7_655 .
O2 Ba1 O2 102.6(3) 10 .
O2 Ba1 O1W 70.47(14) 4_655 .
O2 Ba1 O1W 70.47(14) 7_655 .
O2 Ba1 O1W 109.53(14) 10 .
O2 Ba1 O1W 109.53(14) . .
O2 Ba1 O1W 109.53(14) 4_655 7_655
O2 Ba1 O1W 109.53(14) 7_655 7_655
O2 Ba1 O1W 70.47(14) 10 7_655
O2 Ba1 O1W 70.47(14) . 7_655
O1W Ba1 O1W 180.0(5) . 7_655
O2 Ba1 O1 79.79(17) 4_655 .
O2 Ba1 O1 134.27(14) 7_655 .
O2 Ba1 O1 100.21(17) 10 .
O2 Ba1 O1 45.73(14) . .
O1W Ba1 O1 67.55(17) . .
O1W Ba1 O1 112.45(17) 7_655 .
O2 Ba1 O1 100.21(17) 4_655 7_655
O2 Ba1 O1 45.73(14) 7_655 7_655
O2 Ba1 O1 79.79(17) 10 7_655
O2 Ba1 O1 134.27(14) . 7_655
O1W Ba1 O1 112.45(17) . 7_655
O1W Ba1 O1 67.55(17) 7_655 7_655
O1 Ba1 O1 180.0(2) . 7_655
O2 Ba1 O1 45.73(14) 4_655 4_655
O2 Ba1 O1 100.21(17) 7_655 4_655
O2 Ba1 O1 134.27(14) 10 4_655
O2 Ba1 O1 79.79(17) . 4_655
O1W Ba1 O1 112.45(17) . 4_655
O1W Ba1 O1 67.55(17) 7_655 4_655
O1 Ba1 O1 111.79(18) . 4_655
O1 Ba1 O1 68.21(18) 7_655 4_655
O2 Ba1 O1 134.27(14) 4_655 10
O2 Ba1 O1 79.79(17) 7_655 10
O2 Ba1 O1 45.73(14) 10 10
O2 Ba1 O1 100.21(17) . 10
O1W Ba1 O1 67.55(17) . 10
O1W Ba1 O1 112.45(17) 7_655 10
O1 Ba1 O1 68.21(18) . 10
O1 Ba1 O1 111.79(18) 7_655 10
O1 Ba1 O1 180.00(19) 4_655 10
O2 Ba1 C13 105.21(18) 4_655 7_655
O2 Ba1 C13 22.85(15) 7_655 7_655
O2 Ba1 C13 74.79(18) 10 7_655
O2 Ba1 C13 157.15(15) . 7_655
O1W Ba1 C13 92.39(16) . 7_655
O1W Ba1 C13 87.61(16) 7_655 7_655
O1 Ba1 C13 156.80(15) . 7_655
O1 Ba1 C13 23.20(15) 7_655 7_655
O1 Ba1 C13 86.06(15) 4_655 7_655
O1 Ba1 C13 93.94(15) 10 7_655
O2 Ba1 C13 74.79(18) 4_655 .
O2 Ba1 C13 157.15(15) 7_655 .
O2 Ba1 C13 105.21(18) 10 .
O2 Ba1 C13 22.85(15) . .
O1W Ba1 C13 87.61(16) . .
O1W Ba1 C13 92.39(16) 7_655 .
O1 Ba1 C13 23.20(15) . .
O1 Ba1 C13 156.80(15) 7_655 .
O1 Ba1 C13 93.94(15) 4_655 .
O1 Ba1 C13 86.06(15) 10 .
C13 Ba1 C13 180.0(3) 7_655 .
O1 Ba2 O1 71.75(19) 3_655 12_655
O1 Ba2 O1 132.20(6) 3_655 10
O1 Ba2 O1 89.13(14) 12_655 10
O1 Ba2 O1 89.13(14) 3_655 .
O1 Ba2 O1 132.20(6) 12_655 .
O1 Ba2 O1 71.75(19) 10 .
O1 Ba2 O1 89.13(14) 3_655 5_665
O1 Ba2 O1 132.20(6) 12_655 5_665
O1 Ba2 O1 132.20(6) 10 5_665
O1 Ba2 O1 89.13(14) . 5_665
O1 Ba2 O1 132.20(6) 3_655 8_665
O1 Ba2 O1 89.13(14) 12_655 8_665
O1 Ba2 O1 89.13(14) 10 8_665
O1 Ba2 O1 132.20(6) . 8_665
O1 Ba2 O1 71.75(19) 5_665 8_665
O1 Ba2 O1W 64.45(17) 3_655 .
O1 Ba2 O1W 64.45(17) 12_655 .
O1 Ba2 O1W 67.76(16) 10 .
O1 Ba2 O1W 67.76(16) . .
O1 Ba2 O1W 144.07(9) 5_665 .
O1 Ba2 O1W 144.07(9) 8_665 .
O1 Ba2 O1W 67.76(16) 3_655 3_655
O1 Ba2 O1W 67.76(16) 12_655 3_655
O1 Ba2 O1W 144.07(9) 10 3_655
O1 Ba2 O1W 144.07(9) . 3_655
O1 Ba2 O1W 64.45(17) 5_665 3_655
O1 Ba2 O1W 64.45(17) 8_665 3_655
O1W Ba2 O1W 120.0 . 3_655
O1 Ba2 O1W 144.07(9) 3_655 8_665
O1 Ba2 O1W 144.07(9) 12_655 8_665
O1 Ba2 O1W 64.45(17) 10 8_665
O1 Ba2 O1W 64.45(17) . 8_665
O1 Ba2 O1W 67.76(16) 5_665 8_665
O1 Ba2 O1W 67.76(16) 8_665 8_665
O1W Ba2 O1W 120.0 . 8_665
O1W Ba2 O1W 120.0 3_655 8_665
O1 Ba2 Ba1 96.77(11) 3_655 .
O1 Ba2 Ba1 96.77(11) 12_655 .
O1 Ba2 Ba1 41.13(9) 10 .
O1 Ba2 Ba1 41.13(9) . .
O1 Ba2 Ba1 129.44(12) 5_665 .
O1 Ba2 Ba1 129.44(12) 8_665 .
O1W Ba2 Ba1 40.52(16) . .
O1W Ba2 Ba1 160.52(16) 3_655 .
O1W Ba2 Ba1 79.48(16) 8_665 .
O1 Ba2 Ba1 41.13(9) 3_655 3_655
O1 Ba2 Ba1 41.13(9) 12_655 3_655
O1 Ba2 Ba1 129.44(12) 10 3_655
O1 Ba2 Ba1 129.44(12) . 3_655
O1 Ba2 Ba1 96.77(11) 5_665 3_655
O1 Ba2 Ba1 96.77(11) 8_665 3_655
O1W Ba2 Ba1 79.48(16) . 3_655
O1W Ba2 Ba1 40.52(16) 3_655 3_655
O1W Ba2 Ba1 160.52(16) 8_665 3_655
Ba1 Ba2 Ba1 120.0 . 3_655
O1 Ba2 Ba1 129.44(12) 3_655 2
O1 Ba2 Ba1 129.44(12) 12_655 2
O1 Ba2 Ba1 96.77(11) 10 2
O1 Ba2 Ba1 96.77(11) . 2
O1 Ba2 Ba1 41.13(9) 5_665 2
O1 Ba2 Ba1 41.13(9) 8_665 2
O1W Ba2 Ba1 160.52(16) . 2
O1W Ba2 Ba1 79.48(16) 3_655 2
O1W Ba2 Ba1 40.52(16) 8_665 2
Ba1 Ba2 Ba1 120.0 . 2
Ba1 Ba2 Ba1 120.0 3_655 2
C13 O1 Ba2 164.9(4) . .
C13 O1 Ba1 92.6(3) . .
Ba2 O1 Ba1 99.87(14) . .
C13 O2 Ba1 96.8(4) . .
Ba1 O1W Ba2 97.1(3) . .
C2 C1 C2 116.5(7) . 10_556
C2 C1 C1 121.7(4) . 7_666
C2 C1 C1 121.7(4) 10_556 7_666
C3 C2 C1 122.9(5) . .
C2 C3 C4 118.5(5) . .
C2 C3 C7 119.4(5) . .
C4 C3 C7 122.1(5) . .
C3 C4 C3 120.7(7) . 10_556
C12 C7 C8 118.0(5) . .
C12 C7 C3 119.1(5) . .
C8 C7 C3 122.9(5) . .
C9 C8 C7 121.1(5) . .
C8 C9 C10 120.3(6) . .
C11 C10 C9 118.6(5) . .
C11 C10 C13 120.1(5) . .
C9 C10 C13 121.3(5) . .
C10 C11 C12 121.2(5) . .
C11 C12 C7 120.9(6) . .
O2 C13 O1 123.1(5) . .
O2 C13 C10 119.2(6) . .
O1 C13 C10 117.6(5) . .
O2 C13 Ba1 60.3(3) . .
O1 C13 Ba1 64.2(3) . .
C10 C13 Ba1 165.1(4) . .

loop_
_geom_bond_atom_site_label_1
_geom_bond_atom_site_label_2
_geom_bond_distance
_geom_bond_site_symmetry_2
Ba1 O2 2.812(5) 4_655
Ba1 O2 2.812(5) 7_655
Ba1 O2 2.812(5) 10
Ba1 O2 2.812(5) .
Ba1 O1W 2.840(8) .
Ba1 O1W 2.840(8) 7_655
Ba1 O1 2.896(4) .
Ba1 O1 2.896(4) 7_655
Ba1 O1 2.896(4) 4_655
Ba1 O1 2.896(4) 10
Ba1 C13 3.214(6) 7_655
Ba1 C13 3.214(6) .
Ba2 O1 2.771(4) 3_655
Ba2 O1 2.771(4) 12_655
Ba2 O1 2.771(4) 10
Ba2 O1 2.771(4) .
Ba2 O1 2.771(4) 5_665
Ba2 O1 2.771(4) 8_665
Ba2 O1W 2.945(8) .
Ba2 O1W 2.945(8) 3_655
Ba2 O1W 2.945(8) 8_665
Ba2 Ba1 4.3377 3_655
Ba2 Ba1 4.3377 2
O1 C13 1.268(8) .
O2 C13 1.257(8) .
C1 C2 1.399(7) .
C1 C2 1.399(7) 10_556
C1 C1 1.498(16) 7_666
C2 C3 1.376(8) .
C3 C4 1.400(7) .
C3 C7 1.495(7) .
C4 C3 1.400(7) 10_556
C7 C12 1.398(8) .
C7 C8 1.399(8) .
C8 C9 1.387(8) .
C9 C10 1.409(9) .
C10 C11 1.377(8) .
C10 C13 1.492(7) .
C11 C12 1.389(8) .

loop_
_platon_squeeze_void_nr
_platon_squeeze_void_average_x
_platon_squeeze_void_average_y
_platon_squeeze_void_average_z
_platon_squeeze_void_volume
_platon_squeeze_void_count_electrons
1 0.000 0.000 -0.010 1134.1 15.4
